data_4105403
loop_
_publ_author_name
'David C. Powers'
'Matthias A. L. Geibel'
'Johannes E. M. N. Klein'
'Tobias Ritter'

_publ_section_title
;
 Bimetallic Palladium Catalysis: Direct Observation of Pd(III)-Pd(III)
 Intermediates
;
_journal_name_full 'Journal of the American Chemical Society'
_journal_page_first 17050
_journal_page_last 17051
_journal_paper_doi 10.1021/ja906935c
_journal_volume 131
_journal_year 2009
_chemical_formula_sum 'C32.38 H32.75 Cl4.75 N2 O8 Pd2'
_chemical_formula_weight 959.04
_chemical_name_systematic
; 
 ? 
;
_space_group_IT_number 2
_symmetry_cell_setting triclinic
_symmetry_space_group_name_Hall '-P 1'
_symmetry_space_group_name_H-M 'P -1'
_atom_sites_solution_hydrogens geom
_atom_sites_solution_primary direct
_atom_sites_solution_secondary difmap
_audit_creation_method SHELXL-97
_cell_angle_alpha 95.217(2)
_cell_angle_beta 90.019(2)
_cell_angle_gamma 95.349(2)
_cell_formula_units_Z 4
_cell_length_a 13.0941(19)
_cell_length_b 14.506(2)
_cell_length_c 19.684(3)
_cell_measurement_reflns_used 4101
_cell_measurement_temperature 100(2)
_cell_measurement_theta_max 30.50
_cell_measurement_theta_min 2.31
_cell_volume 3707.0(9)
_computing_cell_refinement 'SAINT 7.46A (Bruker-AXS, 2009)'
_computing_data_collection 'APEX2 v2009.3.0 (Bruker-AXS, 2009)'
_computing_data_reduction 'SAINT 7.46A (Bruker-AXS, 2009)'
_computing_molecular_graphics 'Bruker SHELXTL'
_computing_publication_material 'Bruker SHELXTL'
_computing_structure_refinement 'SHELXL-97 (Sheldrick, 2008)'
_computing_structure_solution 'SHELXS-97 (Sheldrick, 2008)'
_diffrn_ambient_temperature 100(2)
_diffrn_detector_area_resol_mean 8.3
_diffrn_measured_fraction_theta_full 0.995
_diffrn_measured_fraction_theta_max 0.995
_diffrn_measurement_device_type 'Bruker Smart APEX CCD'
_diffrn_measurement_method 'omega and phi scans'
_diffrn_radiation_monochromator graphite
_diffrn_radiation_source 'fine-focus sealed tube'
_diffrn_radiation_type MoK\a
_diffrn_radiation_wavelength 0.71073
_diffrn_reflns_av_R_equivalents 0.0688
_diffrn_reflns_av_sigmaI/netI 0.0497
_diffrn_reflns_limit_h_max 18
_diffrn_reflns_limit_h_min -18
_diffrn_reflns_limit_k_max 20
_diffrn_reflns_limit_k_min -20
_diffrn_reflns_limit_l_max 27
_diffrn_reflns_limit_l_min 0
_diffrn_reflns_number 20684
_diffrn_reflns_theta_full 29.57
_diffrn_reflns_theta_max 29.57
_diffrn_reflns_theta_min 1.04
_exptl_absorpt_coefficient_mu 1.363
_exptl_absorpt_correction_T_max 0.7915
_exptl_absorpt_correction_T_min 0.7269
_exptl_absorpt_correction_type multi-scan
_exptl_absorpt_process_details 'SADABS (Sheldrick, 2009)'
_exptl_crystal_colour red
_exptl_crystal_density_diffrn 1.718
_exptl_crystal_description block
_exptl_crystal_F_000 1911
_exptl_crystal_size_max 0.25
_exptl_crystal_size_mid 0.20
_exptl_crystal_size_min 0.18
_refine_diff_density_max 1.719
_refine_diff_density_min -1.218
_refine_diff_density_rms 0.124
_refine_ls_extinction_method none
_refine_ls_goodness_of_fit_ref 1.047
_refine_ls_hydrogen_treatment constr
_refine_ls_matrix_type full
_refine_ls_number_parameters 1021
_refine_ls_number_reflns 20691
_refine_ls_number_restraints 1270
_refine_ls_restrained_S_all 1.024
_refine_ls_R_factor_all 0.0608
_refine_ls_R_factor_gt 0.0433
_refine_ls_shift/su_max 0.001
_refine_ls_shift/su_mean 0.000
_refine_ls_structure_factor_coef Fsqd
_refine_ls_weighting_details 'calc w=1/[\s^2^(Fo^2^)+(0.0241P)^2^+10.3349P] where P=(Fo^2^+2Fc^2^)/3'
_refine_ls_weighting_scheme calc
_refine_ls_wR_factor_gt 0.0916
_refine_ls_wR_factor_ref 0.1012
_reflns_number_gt 17004
_reflns_number_total 20691
_reflns_threshold_expression >2sigma(I)
_cod_data_source_file ja906935c_si_002.cif
_cod_data_source_block 09238
_cod_original_cell_volume 3707.2(9)
_cod_database_code 4105403

loop_
_symmetry_equiv_pos_as_xyz
'x, y, z'
'-x, -y, -z'

loop_
_atom_site_label
_atom_site_type_symbol
_atom_site_fract_x
_atom_site_fract_y
_atom_site_fract_z
_atom_site_U_iso_or_equiv
_atom_site_adp_type
_atom_site_occupancy
_atom_site_symmetry_multiplicity
_atom_site_calc_flag
_atom_site_refinement_flags
_atom_site_disorder_assembly
_atom_site_disorder_group
Pd1 Pd 0.98121(3) 0.706202(19) 0.192724(15) 0.02036(7) Uani 1 1 d U . .
Pd2 Pd 0.98457(2) 0.881702(18) 0.187031(13) 0.01558(6) Uani 1 1 d U A .
O1 O 0.9566(5) 0.5730(3) 0.2268(2) 0.0332(11) Uani 0.847(13) 1 d PDU A 1
O2 O 0.9811(7) 0.4805(4) 0.1325(3) 0.064(2) Uani 0.847(13) 1 d PDU A 1
C23 C 0.9439(6) 0.4954(4) 0.1899(3) 0.0375(11) Uani 0.847(13) 1 d PDU A 1
C24 C 0.8830(8) 0.4183(4) 0.2238(4) 0.063(3) Uani 0.847(13) 1 d PDU A 1
H24A H 0.8113 0.4319 0.2279 0.094 Uiso 0.847(13) 1 calc PR A 1
H24B H 0.9118 0.4141 0.2693 0.094 Uiso 0.847(13) 1 calc PR A 1
H24C H 0.8867 0.3591 0.1961 0.094 Uiso 0.847(13) 1 calc PR A 1
O1A O 0.992(3) 0.5682(17) 0.2196(15) 0.0332(11) Uani 0.153(13) 1 d PDU A 2
O2A O 0.921(3) 0.482(2) 0.1303(12) 0.051(7) Uani 0.153(13) 1 d PDU A 2
C23A C 0.956(2) 0.4898(18) 0.1888(13) 0.0375(11) Uani 0.153(13) 1 d PDU A 2
C24A C 0.963(4) 0.4072(19) 0.2306(18) 0.054(8) Uani 0.153(13) 1 d PDU A 2
H24D H 0.9140 0.3556 0.2123 0.081 Uiso 0.153(13) 1 calc PR A 2
H24E H 0.9461 0.4252 0.2782 0.081 Uiso 0.153(13) 1 calc PR A 2
H24F H 1.0325 0.3877 0.2283 0.081 Uiso 0.153(13) 1 calc PR A 2
O3 O 0.9867(2) 1.02896(18) 0.20428(14) 0.0237(6) Uani 1 1 d DU . .
O4 O 0.8375(2) 1.0326(2) 0.14845(16) 0.0293(7) Uani 1 1 d DU . .
C25 C 0.9109(3) 1.0699(3) 0.1830(2) 0.0249(8) Uani 1 1 d DU A .
C26 C 0.9196(4) 1.1742(3) 0.2040(2) 0.0346(10) Uani 1 1 d DU . .
H26A H 0.8610 1.2014 0.1854 0.052 Uiso 1 1 calc R A .
H26B H 0.9834 1.2033 0.1862 0.052 Uiso 1 1 calc R . .
H26C H 0.9199 1.1849 0.2539 0.052 Uiso 1 1 calc R . .
O5 O 0.8622(2) 0.7252(2) 0.25915(14) 0.0265(6) Uani 1 1 d U A .
O6 O 0.8310(2) 0.8618(2) 0.22365(14) 0.0250(6) Uani 1 1 d U . .
C27 C 0.8136(3) 0.7969(3) 0.2615(2) 0.0247(8) Uani 1 1 d U A .
C28 C 0.7309(4) 0.8059(4) 0.3144(3) 0.0399(12) Uani 1 1 d U . .
H28A H 0.7546 0.8537 0.3508 0.060 Uiso 1 1 calc R A .
H28B H 0.7156 0.7463 0.3338 0.060 Uiso 1 1 calc R . .
H28C H 0.6688 0.8235 0.2931 0.060 Uiso 1 1 calc R . .
O7 O 1.0799(3) 0.7437(2) 0.27887(15) 0.0286(6) Uani 1 1 d U A .
O8 O 1.0306(2) 0.88883(19) 0.28766(14) 0.0239(6) Uani 1 1 d U . .
C29 C 1.0703(3) 0.8208(3) 0.3117(2) 0.0256(8) Uani 1 1 d U A .
C30 C 1.1102(4) 0.8371(4) 0.3835(2) 0.0411(13) Uani 1 1 d U . .
H30A H 1.1287 0.7784 0.3988 0.062 Uiso 1 1 calc R A .
H30B H 1.0570 0.8614 0.4132 0.062 Uiso 1 1 calc R . .
H30C H 1.1709 0.8823 0.3854 0.062 Uiso 1 1 calc R . .
N1 N 1.0941(3) 0.6868(2) 0.12572(19) 0.0270(7) Uani 1 1 d U A .
N2 N 0.9494(3) 0.8727(2) 0.08751(16) 0.0186(6) Uani 1 1 d U . .
C1 C 0.8953(3) 0.6656(3) 0.1102(2) 0.0233(8) Uani 1 1 d U A .
C2 C 0.7906(4) 0.6517(3) 0.1101(2) 0.0323(10) Uani 1 1 d U . .
H2 H 0.7538 0.6647 0.1509 0.039 Uiso 1 1 calc R A .
C3 C 0.7381(4) 0.6185(4) 0.0501(3) 0.0391(11) Uani 1 1 d U A .
H3 H 0.6654 0.6087 0.0496 0.047 Uiso 1 1 calc R . .
C4 C 0.7930(4) 0.5997(4) -0.0092(3) 0.0414(12) Uani 1 1 d U . .
H4 H 0.7571 0.5779 -0.0503 0.050 Uiso 1 1 calc R A .
C5 C 0.8986(4) 0.6124(3) -0.0090(2) 0.0342(10) Uani 1 1 d U A .
H5 H 0.9357 0.5990 -0.0497 0.041 Uiso 1 1 calc R . .
C6 C 0.9507(4) 0.6454(3) 0.0521(2) 0.0270(9) Uani 1 1 d U . .
C7 C 1.0620(4) 0.6579(3) 0.0603(2) 0.0267(8) Uani 1 1 d U A .
C8 C 1.1338(4) 0.6406(3) 0.0100(3) 0.0373(11) Uani 1 1 d U . .
H8 H 1.1124 0.6199 -0.0354 0.045 Uiso 1 1 calc R A .
C9 C 1.2365(4) 0.6540(4) 0.0268(3) 0.0438(12) Uani 1 1 d U A .
H9 H 1.2862 0.6421 -0.0073 0.053 Uiso 1 1 calc R . .
C10 C 1.2684(4) 0.6844(4) 0.0926(3) 0.0414(12) Uani 1 1 d U . .
H10 H 1.3394 0.6945 0.1038 0.050 Uiso 1 1 calc R A .
C11 C 1.1942(4) 0.7000(3) 0.1422(3) 0.0340(10) Uani 1 1 d U A .
H11 H 1.2147 0.7201 0.1879 0.041 Uiso 1 1 calc R . .
C12 C 1.1256(3) 0.9071(2) 0.15148(19) 0.0165(7) Uani 1 1 d U . .
C13 C 1.2120(3) 0.9334(3) 0.1908(2) 0.0215(8) Uani 1 1 d U A .
H13 H 1.2083 0.9365 0.2391 0.026 Uiso 1 1 calc R . .
C14 C 1.3050(3) 0.9557(3) 0.1591(2) 0.0235(8) Uani 1 1 d U . .
H14 H 1.3649 0.9742 0.1860 0.028 Uiso 1 1 calc R A .
C15 C 1.3108(3) 0.9509(3) 0.0885(2) 0.0257(9) Uani 1 1 d U A .
H15 H 1.3750 0.9643 0.0674 0.031 Uiso 1 1 calc R . .
C16 C 1.2227(3) 0.9264(3) 0.0483(2) 0.0230(8) Uani 1 1 d U . .
H16 H 1.2263 0.9242 0.0000 0.028 Uiso 1 1 calc R A .
C17 C 1.1293(3) 0.9053(3) 0.08035(18) 0.0175(7) Uani 1 1 d U A .
C18 C 1.0308(3) 0.8849(3) 0.04502(19) 0.0188(7) Uani 1 1 d U A .
C19 C 1.0150(3) 0.8814(3) -0.02505(19) 0.0262(9) Uani 1 1 d U . .
H19 H 1.0715 0.8897 -0.0549 0.031 Uiso 1 1 calc R A .
C20 C 0.9157(3) 0.8658(3) -0.0508(2) 0.0297(9) Uani 1 1 d U A .
H20 H 0.9038 0.8643 -0.0985 0.036 Uiso 1 1 calc R . .
C21 C 0.8339(3) 0.8525(3) -0.0072(2) 0.0281(9) Uani 1 1 d U . .
H21 H 0.7659 0.8404 -0.0247 0.034 Uiso 1 1 calc R A .
C22 C 0.8530(3) 0.8571(3) 0.0624(2) 0.0218(8) Uani 1 1 d U A .
H22 H 0.7972 0.8492 0.0928 0.026 Uiso 1 1 calc R . .
Pd3 Pd 0.55065(2) 0.28703(2) 0.303530(15) 0.01991(7) Uani 1 1 d U . .
Pd4 Pd 0.50876(2) 0.112739(19) 0.311099(14) 0.01701(6) Uani 1 1 d U B .
O9 O 0.5709(4) 0.4180(3) 0.2685(3) 0.0310(10) Uani 0.902(16) 1 d PDU B 1
O10 O 0.6744(5) 0.4922(4) 0.3499(3) 0.0433(12) Uani 0.902(16) 1 d PDU B 1
C53 C 0.6248(5) 0.4889(4) 0.2975(3) 0.0370(13) Uani 0.902(16) 1 d PDU B 1
C54 C 0.6237(12) 0.5751(7) 0.2581(7) 0.090(4) Uani 0.902(16) 1 d PDU B 1
H54A H 0.6727 0.6247 0.2790 0.136 Uiso 0.902(16) 1 calc PR B 1
H54B H 0.5547 0.5962 0.2593 0.136 Uiso 0.902(16) 1 calc PR B 1
H54C H 0.6429 0.5595 0.2106 0.136 Uiso 0.902(16) 1 calc PR B 1
O9A O 0.561(4) 0.435(3) 0.286(3) 0.0310(10) Uani 0.098(16) 1 d PDU B 2
O10A O 0.599(5) 0.589(3) 0.287(3) 0.057(9) Uani 0.098(16) 1 d PDU B 2
C53A C 0.613(4) 0.513(3) 0.305(2) 0.0370(13) Uani 0.098(16) 1 d PDU B 2
C54A C 0.697(7) 0.503(5) 0.357(5) 0.0433(12) Uani 0.098(16) 1 d PDU B 2
H54D H 0.7634 0.5061 0.3341 0.065 Uiso 0.098(16) 1 calc PR B 2
H54E H 0.6842 0.4432 0.3762 0.065 Uiso 0.098(16) 1 calc PR B 2
H54F H 0.6971 0.5536 0.3934 0.065 Uiso 0.098(16) 1 calc PR B 2
O11 O 0.4762(2) -0.03554(19) 0.29665(15) 0.0245(6) Uani 1 1 d DU . .
O12 O 0.3260(2) -0.0357(2) 0.35184(15) 0.0272(6) Uani 1 1 d DU . .
C55 C 0.3922(3) -0.0751(3) 0.3182(2) 0.0237(8) Uani 1 1 d DU B .
C56 C 0.3774(4) -0.1791(3) 0.2997(2) 0.0336(10) Uani 1 1 d DU . .
H56A H 0.3201 -0.2062 0.3256 0.050 Uiso 1 1 calc R B .
H56B H 0.4402 -0.2069 0.3106 0.050 Uiso 1 1 calc R . .
H56C H 0.3625 -0.1917 0.2507 0.050 Uiso 1 1 calc R . .
O13 O 0.4280(2) 0.2728(2) 0.23759(15) 0.0277(6) Uani 1 1 d U B .
O14 O 0.3608(2) 0.13876(19) 0.27453(14) 0.0234(6) Uani 1 1 d U . .
C57 C 0.3591(3) 0.2039(3) 0.2372(2) 0.0249(8) Uani 1 1 d U B .
C58 C 0.2726(4) 0.2015(4) 0.1868(3) 0.0383(11) Uani 1 1 d U . .
H58A H 0.2950 0.1772 0.1417 0.057 Uiso 1 1 calc R B .
H58B H 0.2525 0.2646 0.1844 0.057 Uiso 1 1 calc R . .
H58C H 0.2140 0.1613 0.2013 0.057 Uiso 1 1 calc R . .
O15 O 0.6397(2) 0.2411(2) 0.21775(15) 0.0285(6) Uani 1 1 d U B .
O16 O 0.5514(2) 0.1010(2) 0.21070(14) 0.0235(6) Uani 1 1 d U . .
C59 C 0.6086(3) 0.1651(3) 0.1857(2) 0.0243(8) Uani 1 1 d U B .
C60 C 0.6414(4) 0.1467(4) 0.1133(2) 0.0347(11) Uani 1 1 d U . .
H60A H 0.6661 0.2055 0.0955 0.052 Uiso 1 1 calc R B .
H60B H 0.5829 0.1172 0.0858 0.052 Uiso 1 1 calc R . .
H60C H 0.6965 0.1053 0.1114 0.052 Uiso 1 1 calc R . .
N3 N 0.6652(3) 0.3015(2) 0.37222(18) 0.0242(7) Uani 1 1 d U B .
N4 N 0.4756(2) 0.1256(2) 0.41101(16) 0.0188(6) Uani 1 1 d U . .
C31 C 0.4729(3) 0.3340(3) 0.3835(2) 0.0218(8) Uani 1 1 d U B .
C32 C 0.3729(4) 0.3547(3) 0.3819(2) 0.0296(9) Uani 1 1 d U . .
H32 H 0.3352 0.3469 0.3402 0.036 Uiso 1 1 calc R B .
C33 C 0.3274(4) 0.3874(3) 0.4424(3) 0.0377(11) Uani 1 1 d U B .
H33 H 0.2577 0.4008 0.4419 0.045 Uiso 1 1 calc R . .
C34 C 0.3820(4) 0.4005(3) 0.5030(3) 0.0382(11) Uani 1 1 d U . .
H34 H 0.3500 0.4218 0.5440 0.046 Uiso 1 1 calc R B .
C35 C 0.4847(4) 0.3823(3) 0.5034(2) 0.0319(10) Uani 1 1 d U B .
H35 H 0.5228 0.3926 0.5449 0.038 Uiso 1 1 calc R . .
C36 C 0.5322(3) 0.3492(3) 0.4439(2) 0.0248(8) Uani 1 1 d U . .
C37 C 0.6397(3) 0.3321(3) 0.4368(2) 0.0257(8) Uani 1 1 d U B .
C38 C 0.7151(4) 0.3481(3) 0.4874(2) 0.0325(10) Uani 1 1 d U . .
H38 H 0.6976 0.3693 0.5326 0.039 Uiso 1 1 calc R B .
C39 C 0.8148(4) 0.3332(3) 0.4718(3) 0.0380(11) Uani 1 1 d U B .
H39 H 0.8664 0.3437 0.5063 0.046 Uiso 1 1 calc R . .
C40 C 0.8401(4) 0.3024(3) 0.4048(2) 0.0330(10) Uani 1 1 d U . .
H40 H 0.9088 0.2922 0.3932 0.040 Uiso 1 1 calc R B .
C41 C 0.7629(3) 0.2874(3) 0.3563(2) 0.0265(8) Uani 1 1 d U B .
H41 H 0.7790 0.2666 0.3107 0.032 Uiso 1 1 calc R . .
C42 C 0.6439(3) 0.0864(3) 0.34752(18) 0.0176(7) Uani 1 1 d U . .
C43 C 0.7253(3) 0.0603(3) 0.3080(2) 0.0206(7) Uani 1 1 d U B .
H43 H 0.7209 0.0553 0.2597 0.025 Uiso 1 1 calc R . .
C44 C 0.8150(3) 0.0412(3) 0.3415(2) 0.0250(8) Uani 1 1 d U . .
H44 H 0.8724 0.0239 0.3154 0.030 Uiso 1 1 calc R B .
C45 C 0.8205(3) 0.0473(3) 0.4124(2) 0.0258(8) Uani 1 1 d U B .
H45 H 0.8820 0.0355 0.4342 0.031 Uiso 1 1 calc R . .
C46 C 0.7371(3) 0.0706(3) 0.4515(2) 0.0243(8) Uani 1 1 d U . .
H46 H 0.7404 0.0733 0.4998 0.029 Uiso 1 1 calc R B .
C47 C 0.6474(3) 0.0899(3) 0.41840(19) 0.0196(7) Uani 1 1 d U B .
C48 C 0.5536(3) 0.1118(3) 0.45388(19) 0.0195(7) Uani 1 1 d U B .
C49 C 0.5379(3) 0.1165(3) 0.5238(2) 0.0263(9) Uani 1 1 d U . .
H49 H 0.5914 0.1060 0.5539 0.032 Uiso 1 1 calc R B .
C50 C 0.4430(3) 0.1367(3) 0.5488(2) 0.0295(9) Uani 1 1 d U B .
H50 H 0.4312 0.1406 0.5966 0.035 Uiso 1 1 calc R . .
C51 C 0.3653(3) 0.1511(3) 0.5046(2) 0.0253(8) Uani 1 1 d U . .
H51 H 0.3001 0.1650 0.5217 0.030 Uiso 1 1 calc R B .
C52 C 0.3833(3) 0.1451(3) 0.4355(2) 0.0214(8) Uani 1 1 d U B .
H52 H 0.3301 0.1548 0.4048 0.026 Uiso 1 1 calc R . .
C1S C 0.1230(4) 0.0979(3) 0.3546(2) 0.0381(10) Uani 1 1 d DU . .
H1S1 H 0.1892 0.0762 0.3389 0.046 Uiso 1 1 calc R . .
H1S2 H 0.0675 0.0624 0.3264 0.046 Uiso 1 1 calc R . .
Cl1 Cl 0.10455(10) 0.07813(12) 0.44170(7) 0.0512(3) Uani 1 1 d DU . .
Cl2 Cl 0.12272(11) 0.21738(10) 0.34495(8) 0.0519(3) Uani 1 1 d DU . .
C2S C 0.5939(4) 0.8873(3) 0.1472(3) 0.0422(11) Uani 1 1 d DU . .
H2S1 H 0.6647 0.9077 0.1633 0.051 Uiso 1 1 calc R . .
H2S2 H 0.5466 0.9261 0.1735 0.051 Uiso 1 1 calc R . .
Cl3 Cl 0.58321(10) 0.90249(11) 0.05935(7) 0.0485(3) Uani 1 1 d DU . .
Cl4 Cl 0.56353(13) 0.76930(10) 0.16085(9) 0.0562(4) Uani 1 1 d DU . .
C3S C 0.4602(18) 0.3989(8) 0.1225(7) 0.049(4) Uani 0.49(3) 1 d PDU C 1
H3S1 H 0.3957 0.3910 0.1484 0.059 Uiso 0.49(3) 1 calc PR C 1
H3S2 H 0.5182 0.3983 0.1547 0.059 Uiso 0.49(3) 1 calc PR C 1
Cl5 Cl 0.4635(14) 0.3051(10) 0.0583(8) 0.059(3) Uani 0.49(3) 1 d PDU C 1
Cl6 Cl 0.4680(11) 0.5061(8) 0.0871(7) 0.062(2) Uani 0.49(3) 1 d PDU C 1
C3T C 0.5116(15) 0.4102(9) 0.1162(7) 0.046(3) Uani 0.51(3) 1 d PDU C 2
H3T1 H 0.5865 0.4278 0.1174 0.055 Uiso 0.51(3) 1 calc PR C 2
H3T2 H 0.4916 0.3882 0.1608 0.055 Uiso 0.51(3) 1 calc PR C 2
Cl5T Cl 0.4831(12) 0.3192(7) 0.0518(7) 0.049(2) Uani 0.51(3) 1 d PDU C 2
Cl6T Cl 0.4475(11) 0.5092(6) 0.1033(8) 0.060(2) Uani 0.51(3) 1 d PDU C 2
C4S C 0.9047(12) 0.5923(8) 0.3858(4) 0.0506(18) Uani 0.808(13) 1 d PDU D 1
H4S1 H 0.8384 0.5532 0.3823 0.061 Uiso 0.808(13) 1 calc PR D 1
H4S2 H 0.9174 0.6182 0.3414 0.061 Uiso 0.808(13) 1 calc PR D 1
Cl7 Cl 0.8968(3) 0.6844(4) 0.45022(19) 0.0588(9) Uani 0.808(13) 1 d PDU D 1
Cl8 Cl 1.0029(3) 0.52349(19) 0.4029(2) 0.0676(11) Uani 0.808(13) 1 d PDU D 1
C4T C 0.892(5) 0.618(2) 0.3871(15) 0.044(5) Uani 0.192(13) 1 d PDU D 2
H4T1 H 0.8235 0.5924 0.3686 0.053 Uiso 0.192(13) 1 calc PR D 2
H4T2 H 0.9365 0.6329 0.3484 0.053 Uiso 0.192(13) 1 calc PR D 2
Cl7T Cl 0.8788(12) 0.7202(14) 0.4410(9) 0.053(3) Uani 0.192(13) 1 d PDU D 2
Cl8T Cl 0.945(2) 0.5361(8) 0.4336(13) 0.101(8) Uani 0.192(13) 1 d PDU D 2
C5S C 0.1869(7) 0.5290(5) 0.2559(7) 0.048(3) Uani 0.539(8) 1 d PDU E 1
H5S1 H 0.1753 0.5394 0.2076 0.057 Uiso 0.539(8) 1 calc PR E 1
H5S2 H 0.1407 0.5666 0.2842 0.057 Uiso 0.539(8) 1 calc PR E 1
Cl9 Cl 0.3124(4) 0.5667(4) 0.2781(5) 0.103(3) Uani 0.539(8) 1 d PDU E 1
Cl10 Cl 0.1554(3) 0.4102(2) 0.2667(3) 0.0702(15) Uani 0.539(8) 1 d PDU E 1
C5T C 0.1940(17) 0.512(2) 0.3008(14) 0.089(7) Uani 0.211(8) 1 d PDU E 2
H5T1 H 0.1385 0.5535 0.2985 0.107 Uiso 0.211(8) 1 calc PR E 2
H5T2 H 0.1803 0.4738 0.3396 0.107 Uiso 0.211(8) 1 calc PR E 2
Cl9T Cl 0.3120(13) 0.5776(9) 0.3123(6) 0.078(4) Uani 0.211(8) 1 d PDU E 2
Cl9U Cl 0.1980(11) 0.4384(12) 0.2229(9) 0.111(7) Uani 0.211(8) 1 d PDU E 2

loop_
_atom_site_aniso_label
_atom_site_aniso_U_11
_atom_site_aniso_U_22
_atom_site_aniso_U_33
_atom_site_aniso_U_23
_atom_site_aniso_U_13
_atom_site_aniso_U_12
Pd1 0.02833(15) 0.01671(12) 0.01530(14) 0.00095(10) -0.00299(11) -0.00135(11)
Pd2 0.01822(13) 0.01705(12) 0.01106(12) 0.00102(9) 0.00048(10) -0.00028(11)
O1 0.053(3) 0.0207(13) 0.0253(18) 0.0009(12) 0.006(2) 0.0011(19)
O2 0.118(6) 0.033(2) 0.043(3) 0.004(2) 0.033(3) 0.021(4)
C23 0.055(3) 0.0256(19) 0.033(2) 0.0041(16) 0.006(2) 0.008(2)
C24 0.085(7) 0.024(3) 0.078(5) 0.001(3) 0.035(5) -0.006(3)
O1A 0.053(3) 0.0207(13) 0.0253(18) 0.0009(12) 0.006(2) 0.0011(19)
O2A 0.080(17) 0.049(12) 0.020(8) -0.006(7) 0.014(9) -0.008(13)
C23A 0.055(3) 0.0256(19) 0.033(2) 0.0041(16) 0.006(2) 0.008(2)
C24A 0.079(19) 0.025(6) 0.060(14) 0.015(9) 0.014(15) 0.007(13)
O3 0.0282(15) 0.0202(12) 0.0225(14) -0.0001(10) 0.0026(12) 0.0026(11)
O4 0.0315(17) 0.0300(15) 0.0279(16) 0.0045(13) 0.0013(13) 0.0092(13)
C25 0.031(2) 0.0221(18) 0.0220(19) 0.0026(15) 0.0102(17) 0.0034(16)
C26 0.045(3) 0.0230(19) 0.037(3) 0.0032(18) 0.008(2) 0.0058(19)
O5 0.0360(17) 0.0245(14) 0.0173(13) 0.0007(11) 0.0058(12) -0.0051(12)
O6 0.0259(15) 0.0308(15) 0.0178(14) 0.0018(11) 0.0035(11) 0.0010(12)
C27 0.028(2) 0.0261(19) 0.0168(19) -0.0053(15) 0.0034(15) -0.0077(16)
C28 0.044(3) 0.040(3) 0.034(3) 0.002(2) 0.021(2) -0.003(2)
O7 0.0331(17) 0.0296(14) 0.0239(14) 0.0082(12) -0.0092(13) 0.0015(13)
O8 0.0289(15) 0.0258(14) 0.0152(13) -0.0017(11) 0.0008(11) -0.0037(12)
C29 0.025(2) 0.031(2) 0.0189(18) 0.0063(15) -0.0040(16) -0.0077(17)
C30 0.041(3) 0.059(3) 0.020(2) 0.011(2) -0.0079(19) -0.022(2)
N1 0.0295(18) 0.0210(16) 0.0305(18) 0.0003(14) -0.0026(15) 0.0041(14)
N2 0.0187(15) 0.0211(15) 0.0158(14) 0.0006(12) 0.0006(12) 0.0012(12)
C1 0.031(2) 0.0213(18) 0.0165(17) -0.0008(14) -0.0056(15) -0.0032(16)
C2 0.035(2) 0.031(2) 0.029(2) 0.0006(18) -0.0040(18) -0.0054(19)
C3 0.037(3) 0.042(3) 0.036(3) 0.001(2) -0.011(2) -0.009(2)
C4 0.050(3) 0.043(3) 0.028(2) -0.003(2) -0.016(2) -0.010(2)
C5 0.047(3) 0.034(2) 0.019(2) -0.0039(17) -0.0026(19) -0.001(2)
C6 0.035(2) 0.0226(18) 0.0226(19) -0.0020(15) -0.0027(17) 0.0003(17)
C7 0.034(2) 0.0203(18) 0.026(2) -0.0025(15) 0.0032(17) 0.0068(17)
C8 0.045(3) 0.031(2) 0.036(3) -0.005(2) 0.009(2) 0.010(2)
C9 0.046(3) 0.038(3) 0.048(3) -0.004(2) 0.019(2) 0.016(2)
C10 0.032(3) 0.036(3) 0.057(3) 0.002(2) 0.005(2) 0.010(2)
C11 0.035(2) 0.027(2) 0.040(3) -0.0026(19) -0.005(2) 0.0077(19)
C12 0.0184(16) 0.0146(15) 0.0167(17) 0.0025(13) -0.0040(13) 0.0023(13)
C13 0.0228(19) 0.0225(18) 0.0192(18) 0.0023(15) -0.0017(15) 0.0017(15)
C14 0.0177(18) 0.027(2) 0.025(2) 0.0004(16) -0.0047(15) 0.0003(15)
C15 0.0207(19) 0.033(2) 0.023(2) -0.0003(17) 0.0024(16) 0.0009(17)
C16 0.0181(18) 0.032(2) 0.0184(18) -0.0006(16) 0.0033(15) 0.0025(16)
C17 0.0191(17) 0.0208(17) 0.0130(16) 0.0016(13) 0.0022(13) 0.0029(14)
C18 0.0196(17) 0.0235(18) 0.0141(16) 0.0028(14) -0.0011(14) 0.0053(15)
C19 0.024(2) 0.043(2) 0.0114(17) 0.0022(16) 0.0018(15) 0.0025(18)
C20 0.029(2) 0.046(3) 0.0152(18) 0.0053(18) -0.0079(16) 0.0023(19)
C21 0.0196(19) 0.040(2) 0.024(2) 0.0018(18) -0.0075(16) 0.0026(18)
C22 0.0188(18) 0.0268(19) 0.0200(18) 0.0010(15) 0.0007(15) 0.0038(15)
Pd3 0.02141(14) 0.02226(14) 0.01532(14) 0.00139(11) -0.00208(11) -0.00155(11)
Pd4 0.01669(13) 0.02175(13) 0.01197(13) -0.00014(10) -0.00258(10) 0.00020(11)
O9 0.043(2) 0.0263(18) 0.022(2) 0.0031(15) -0.0055(18) -0.0073(16)
O10 0.057(4) 0.036(2) 0.032(2) -0.0006(18) -0.0100(18) -0.016(2)
C53 0.048(3) 0.032(3) 0.028(2) 0.003(2) -0.002(2) -0.013(2)
C54 0.140(10) 0.058(5) 0.067(7) 0.034(4) -0.046(7) -0.051(5)
O9A 0.043(2) 0.0263(18) 0.022(2) 0.0031(15) -0.0055(18) -0.0073(16)
O10A 0.076(18) 0.036(7) 0.06(2) 0.021(14) -0.024(15) -0.032(12)
C53A 0.048(3) 0.032(3) 0.028(2) 0.003(2) -0.002(2) -0.013(2)
C54A 0.057(4) 0.036(2) 0.032(2) -0.0006(18) -0.0100(18) -0.016(2)
O11 0.0220(14) 0.0241(13) 0.0256(15) -0.0034(11) -0.0047(11) -0.0015(11)
O12 0.0230(15) 0.0305(15) 0.0270(16) 0.0019(12) -0.0033(12) -0.0021(12)
C55 0.0222(19) 0.0260(18) 0.0219(19) 0.0034(15) -0.0090(16) -0.0039(16)
C56 0.035(3) 0.028(2) 0.036(3) 0.0012(18) -0.006(2) -0.0033(19)
O13 0.0314(16) 0.0291(14) 0.0231(14) 0.0054(12) -0.0056(13) 0.0028(13)
O14 0.0226(14) 0.0252(14) 0.0218(14) -0.0011(11) -0.0073(11) 0.0015(11)
C57 0.023(2) 0.031(2) 0.0197(19) -0.0017(16) -0.0050(15) 0.0044(16)
C58 0.034(3) 0.046(3) 0.035(3) 0.004(2) -0.018(2) 0.006(2)
O15 0.0301(16) 0.0367(16) 0.0182(14) 0.0040(12) 0.0039(12) -0.0017(13)
O16 0.0258(15) 0.0305(14) 0.0149(13) 0.0007(11) -0.0029(11) 0.0072(12)
C59 0.025(2) 0.032(2) 0.0171(18) 0.0048(15) -0.0030(15) 0.0111(17)
C60 0.041(3) 0.050(3) 0.0172(19) 0.0073(18) 0.0067(18) 0.022(2)
N3 0.0243(17) 0.0240(16) 0.0230(17) 0.0021(13) -0.0024(13) -0.0038(13)
N4 0.0158(14) 0.0234(15) 0.0162(15) 0.0000(12) 0.0008(12) -0.0015(12)
C31 0.0248(19) 0.0173(17) 0.0231(19) 0.0010(14) 0.0004(15) 0.0013(14)
C32 0.030(2) 0.026(2) 0.033(2) -0.0003(17) 0.0002(18) 0.0025(17)
C33 0.030(2) 0.031(2) 0.050(3) -0.006(2) 0.008(2) 0.0050(19)
C34 0.045(3) 0.027(2) 0.039(3) -0.0104(19) 0.016(2) -0.002(2)
C35 0.038(2) 0.030(2) 0.025(2) -0.0045(17) 0.0034(18) -0.0085(18)
C36 0.031(2) 0.0208(17) 0.0209(18) -0.0028(14) 0.0020(16) -0.0029(16)
C37 0.027(2) 0.0253(19) 0.0225(19) 0.0015(16) -0.0020(16) -0.0074(16)
C38 0.036(2) 0.036(2) 0.023(2) -0.0009(18) -0.0078(18) -0.0067(19)
C39 0.034(2) 0.041(3) 0.037(3) 0.004(2) -0.017(2) -0.009(2)
C40 0.024(2) 0.036(2) 0.038(3) 0.004(2) -0.0057(18) -0.0031(18)
C41 0.023(2) 0.027(2) 0.029(2) 0.0024(17) -0.0022(16) 0.0023(16)
C42 0.0165(16) 0.0233(17) 0.0122(16) 0.0002(13) -0.0029(13) -0.0009(14)
C43 0.0212(18) 0.0206(18) 0.0193(18) 0.0008(14) -0.0014(14) 0.0001(15)
C44 0.0174(18) 0.029(2) 0.029(2) 0.0048(17) 0.0029(16) 0.0024(16)
C45 0.0172(18) 0.033(2) 0.027(2) 0.0045(17) -0.0043(16) 0.0022(16)
C46 0.0232(19) 0.031(2) 0.0189(19) 0.0062(16) -0.0064(15) 0.0013(17)
C47 0.0191(17) 0.0244(18) 0.0155(17) 0.0036(14) 0.0005(14) 0.0022(15)
C48 0.0161(17) 0.0250(18) 0.0170(17) 0.0022(14) -0.0006(14) 0.0000(14)
C49 0.022(2) 0.037(2) 0.0198(19) 0.0034(17) -0.0031(15) 0.0008(17)
C50 0.028(2) 0.042(2) 0.0158(18) -0.0009(17) 0.0051(16) -0.0038(19)
C51 0.0205(19) 0.034(2) 0.0198(19) -0.0023(16) 0.0034(15) -0.0029(16)
C52 0.0178(17) 0.0262(19) 0.0192(18) 0.0004(15) -0.0012(14) -0.0016(15)
C1S 0.026(2) 0.044(2) 0.040(2) -0.010(2) -0.005(2) -0.004(2)
Cl1 0.0307(6) 0.0820(10) 0.0392(7) 0.0003(7) -0.0020(5) 0.0010(7)
Cl2 0.0430(7) 0.0429(7) 0.0650(9) -0.0095(6) 0.0064(7) -0.0069(6)
C2S 0.031(3) 0.050(3) 0.044(3) -0.008(2) 0.000(2) 0.012(2)
Cl3 0.0325(6) 0.0675(9) 0.0453(7) -0.0041(6) -0.0009(6) 0.0131(6)
Cl4 0.0548(9) 0.0453(7) 0.0686(10) -0.0030(7) -0.0011(7) 0.0129(7)
C3S 0.062(10) 0.045(5) 0.040(6) 0.012(3) -0.014(7) -0.005(7)
Cl5 0.068(6) 0.069(5) 0.040(3) 0.001(3) -0.016(4) 0.018(4)
Cl6 0.061(4) 0.057(4) 0.068(5) 0.030(4) -0.019(3) -0.016(3)
C3T 0.053(8) 0.049(6) 0.037(6) 0.006(4) -0.008(6) 0.015(6)
Cl5T 0.058(4) 0.043(2) 0.047(3) 0.002(2) -0.008(3) 0.021(3)
Cl6T 0.070(6) 0.041(3) 0.070(5) -0.004(3) -0.030(4) 0.019(3)
C4S 0.057(5) 0.064(6) 0.027(3) 0.003(3) -0.004(3) -0.012(4)
Cl7 0.0466(18) 0.081(2) 0.0417(13) -0.0098(15) 0.0064(11) -0.0157(15)
Cl8 0.078(2) 0.0567(13) 0.0650(18) 0.0045(12) -0.0325(15) -0.0108(12)
C4T 0.051(14) 0.046(12) 0.035(12) 0.011(6) -0.011(11) -0.009(12)
Cl7T 0.039(5) 0.074(8) 0.045(6) -0.007(6) 0.007(4) 0.006(5)
Cl8T 0.153(17) 0.045(5) 0.105(12) 0.032(6) -0.064(12) -0.012(7)
C5S 0.046(4) 0.027(4) 0.076(8) 0.022(5) 0.003(5) 0.016(3)
Cl9 0.051(2) 0.066(3) 0.198(8) 0.058(4) -0.028(3) -0.0024(18)
Cl10 0.065(2) 0.0298(13) 0.119(4) 0.0225(16) -0.033(2) 0.0080(12)
C5T 0.085(11) 0.058(13) 0.123(14) -0.037(11) 0.002(15) 0.045(9)
Cl9T 0.136(10) 0.039(4) 0.059(6) 0.000(4) -0.039(6) 0.011(4)
Cl9U 0.084(8) 0.102(10) 0.140(12) -0.076(9) -0.049(8) 0.054(7)

loop_
_atom_type_symbol
_atom_type_description
_atom_type_scat_dispersion_real
_atom_type_scat_dispersion_imag
_atom_type_scat_source
C C 0.0033 0.0016 'International Tables Vol C Tables 4.2.6.8 and 6.1.1.4'
H H 0.0000 0.0000 'International Tables Vol C Tables 4.2.6.8 and 6.1.1.4'
N N 0.0061 0.0033 'International Tables Vol C Tables 4.2.6.8 and 6.1.1.4'
O O 0.0106 0.0060 'International Tables Vol C Tables 4.2.6.8 and 6.1.1.4'
Cl Cl 0.1484 0.1585 'International Tables Vol C Tables 4.2.6.8 and 6.1.1.4'
Pd Pd -0.9988 1.0072 'International Tables Vol C Tables 4.2.6.8 and 6.1.1.4'

loop_
_geom_angle_atom_site_label_1
_geom_angle_atom_site_label_2
_geom_angle_atom_site_label_3
_geom_angle
C1 Pd1 N1 81.57(16)
C1 Pd1 O5 96.72(15)
N1 Pd1 O5 178.28(14)
C1 Pd1 O1 90.79(18)
N1 Pd1 O1 100.61(19)
O5 Pd1 O1 79.47(18)
C1 Pd1 O7 176.41(16)
N1 Pd1 O7 95.54(14)
O5 Pd1 O7 86.18(12)
O1 Pd1 O7 87.65(17)
C1 Pd1 O1A 94.2(8)
N1 Pd1 O1A 88.3(9)
O5 Pd1 O1A 91.9(9)
O1 Pd1 O1A 13.4(9)
O7 Pd1 O1A 83.6(8)
C1 Pd1 Pd2 98.24(12)
N1 Pd1 Pd2 96.18(10)
O5 Pd1 Pd2 83.95(8)
O1 Pd1 Pd2 161.94(14)
O7 Pd1 Pd2 84.15(8)
O1A Pd1 Pd2 167.3(8)
C12 Pd2 N2 81.78(14)
C12 Pd2 O8 94.67(13)
N2 Pd2 O8 176.12(13)
C12 Pd2 O3 85.16(13)
N2 Pd2 O3 96.48(12)
O8 Pd2 O3 84.75(11)
C12 Pd2 O6 176.81(13)
N2 Pd2 O6 97.09(12)
O8 Pd2 O6 86.52(11)
O3 Pd2 O6 92.02(11)
C12 Pd2 Pd1 99.33(10)
N2 Pd2 Pd1 94.80(9)
O8 Pd2 Pd1 84.19(8)
O3 Pd2 Pd1 168.36(8)
O6 Pd2 Pd1 83.73(8)
C23 O1 Pd1 127.0(4)
O2 C23 O1 124.6(6)
O2 C23 C24 121.0(6)
O1 C23 C24 114.3(5)
C23 C24 H24A 109.5
C23 C24 H24B 109.5
H24A C24 H24B 109.5
C23 C24 H24C 109.5
H24A C24 H24C 109.5
H24B C24 H24C 109.5
C23A O1A Pd1 130(2)
O2A C23A O1A 123(2)
O2A C23A C24A 123(2)
O1A C23A C24A 114.1(19)
C23A C24A H24D 109.5
C23A C24A H24E 109.5
H24D C24A H24E 109.5
C23A C24A H24F 109.5
H24D C24A H24F 109.5
H24E C24A H24F 109.5
C25 O3 Pd2 119.6(3)
O4 C25 O3 126.0(4)
O4 C25 C26 120.6(4)
O3 C25 C26 113.4(4)
C25 C26 H26A 109.5
C25 C26 H26B 109.5
H26A C26 H26B 109.5
C25 C26 H26C 109.5
H26A C26 H26C 109.5
H26B C26 H26C 109.5
C27 O5 Pd1 122.0(3)
C27 O6 Pd2 115.7(3)
O6 C27 O5 124.4(4)
O6 C27 C28 117.9(4)
O5 C27 C28 117.6(4)
C27 C28 H28A 109.5
C27 C28 H28B 109.5
H28A C28 H28B 109.5
C27 C28 H28C 109.5
H28A C28 H28C 109.5
H28B C28 H28C 109.5
C29 O7 Pd1 116.8(3)
C29 O8 Pd2 121.2(3)
O7 C29 O8 124.7(4)
O7 C29 C30 118.7(4)
O8 C29 C30 116.5(4)
C29 C30 H30A 109.5
C29 C30 H30B 109.5
H30A C30 H30B 109.5
C29 C30 H30C 109.5
H30A C30 H30C 109.5
H30B C30 H30C 109.5
C11 N1 C7 121.3(4)
C11 N1 Pd1 123.8(3)
C7 N1 Pd1 115.0(3)
C22 N2 C18 120.7(3)
C22 N2 Pd2 124.0(3)
C18 N2 Pd2 115.3(3)
C2 C1 C6 121.2(4)
C2 C1 Pd1 124.5(3)
C6 C1 Pd1 114.1(3)
C1 C2 C3 119.8(5)
C1 C2 H2 120.1
C3 C2 H2 120.1
C4 C3 C2 119.5(5)
C4 C3 H3 120.3
C2 C3 H3 120.3
C5 C4 C3 120.9(4)
C5 C4 H4 119.5
C3 C4 H4 119.5
C4 C5 C6 119.0(4)
C4 C5 H5 120.5
C6 C5 H5 120.5
C1 C6 C5 119.5(4)
C1 C6 C7 115.6(4)
C5 C6 C7 124.8(4)
N1 C7 C8 119.8(4)
N1 C7 C6 113.7(4)
C8 C7 C6 126.4(4)
C9 C8 C7 119.0(5)
C9 C8 H8 120.5
C7 C8 H8 120.5
C8 C9 C10 120.9(5)
C8 C9 H9 119.5
C10 C9 H9 119.5
C9 C10 C11 118.6(5)
C9 C10 H10 120.7
C11 C10 H10 120.7
N1 C11 C10 120.4(5)
N1 C11 H11 119.8
C10 C11 H11 119.8
C13 C12 C17 120.8(4)
C13 C12 Pd2 125.4(3)
C17 C12 Pd2 113.5(3)
C12 C13 C14 119.4(4)
C12 C13 H13 120.3
C14 C13 H13 120.3
C15 C14 C13 120.4(4)
C15 C14 H14 119.8
C13 C14 H14 119.8
C14 C15 C16 120.4(4)
C14 C15 H15 119.8
C16 C15 H15 119.8
C15 C16 C17 118.9(4)
C15 C16 H16 120.5
C17 C16 H16 120.5
C16 C17 C12 119.9(4)
C16 C17 C18 124.6(3)
C12 C17 C18 115.4(3)
N2 C18 C19 120.2(4)
N2 C18 C17 113.9(3)
C19 C18 C17 125.8(4)
C20 C19 C18 119.1(4)
C20 C19 H19 120.5
C18 C19 H19 120.5
C21 C20 C19 120.2(4)
C21 C20 H20 119.9
C19 C20 H20 119.9
C20 C21 C22 118.8(4)
C20 C21 H21 120.6
C22 C21 H21 120.6
N2 C22 C21 121.0(4)
N2 C22 H22 119.5
C21 C22 H22 119.5
C31 Pd3 N3 81.98(16)
C31 Pd3 O13 95.02(15)
N3 Pd3 O13 176.89(13)
C31 Pd3 O9 91.8(2)
N3 Pd3 O9 98.69(17)
O13 Pd3 O9 82.16(16)
C31 Pd3 O15 177.55(14)
N3 Pd3 O15 96.53(14)
O13 Pd3 O15 86.49(12)
O9 Pd3 O15 86.52(19)
C31 Pd3 O9A 80.9(14)
N3 Pd3 O9A 95.1(13)
O13 Pd3 O9A 85.2(13)
O9 Pd3 O9A 11.1(13)
O15 Pd3 O9A 97.3(14)
C31 Pd3 Pd4 98.92(11)
N3 Pd3 Pd4 95.37(10)
O13 Pd3 Pd4 84.26(8)
O9 Pd3 Pd4 163.39(15)
O15 Pd3 Pd4 83.13(8)
O9A Pd3 Pd4 169.4(13)
C42 Pd4 N4 81.70(14)
C42 Pd4 O16 95.22(13)
N4 Pd4 O16 176.68(12)
C42 Pd4 O14 178.11(13)
N4 Pd4 O14 96.77(12)
O16 Pd4 O14 86.33(11)
C42 Pd4 O11 85.51(13)
N4 Pd4 O11 96.21(12)
O16 Pd4 O11 84.75(11)
O14 Pd4 O11 93.57(11)
C42 Pd4 Pd3 97.57(11)
N4 Pd4 Pd3 94.64(9)
O16 Pd4 Pd3 84.51(8)
O14 Pd4 Pd3 83.64(8)
O11 Pd4 Pd3 169.05(8)
C53 O9 Pd3 126.0(4)
O10 C53 O9 126.9(5)
O10 C53 C54 120.3(5)
O9 C53 C54 112.7(6)
C53 C54 H54A 109.5
C53 C54 H54B 109.5
H54A C54 H54B 109.5
C53 C54 H54C 109.5
H54A C54 H54C 109.5
H54B C54 H54C 109.5
C53A O9A Pd3 140(3)
O10A C53A O9A 126(2)
O10A C53A C54A 120(2)
O9A C53A C54A 114(2)
C53A C54A H54D 109.5
C53A C54A H54E 109.5
H54D C54A H54E 109.5
C53A C54A H54F 109.5
H54D C54A H54F 109.5
H54E C54A H54F 109.5
C55 O11 Pd4 120.7(3)
O12 C55 O11 125.9(4)
O12 C55 C56 119.9(4)
O11 C55 C56 114.2(4)
C55 C56 H56A 109.5
C55 C56 H56B 109.5
H56A C56 H56B 109.5
C55 C56 H56C 109.5
H56A C56 H56C 109.5
H56B C56 H56C 109.5
C57 O13 Pd3 121.7(3)
C57 O14 Pd4 116.2(3)
O14 C57 O13 124.5(4)
O14 C57 C58 118.8(4)
O13 C57 C58 116.7(4)
C57 C58 H58A 109.5
C57 C58 H58B 109.5
H58A C58 H58B 109.5
C57 C58 H58C 109.5
H58A C58 H58C 109.5
H58B C58 H58C 109.5
C59 O15 Pd3 116.8(3)
C59 O16 Pd4 121.3(3)
O15 C59 O16 124.5(4)
O15 C59 C60 118.5(4)
O16 C59 C60 117.0(4)
C59 C60 H60A 109.5
C59 C60 H60B 109.5
H60A C60 H60B 109.5
C59 C60 H60C 109.5
H60A C60 H60C 109.5
H60B C60 H60C 109.5
C41 N3 C37 120.9(4)
C41 N3 Pd3 123.5(3)
C37 N3 Pd3 115.6(3)
C52 N4 C48 121.0(3)
C52 N4 Pd4 123.7(3)
C48 N4 Pd4 115.3(2)
C32 C31 C36 121.6(4)
C32 C31 Pd3 125.1(3)
C36 C31 Pd3 113.2(3)
C31 C32 C33 119.1(5)
C31 C32 H32 120.5
C33 C32 H32 120.5
C34 C33 C32 121.0(5)
C34 C33 H33 119.5
C32 C33 H33 119.5
C33 C34 C35 119.4(4)
C33 C34 H34 120.3
C35 C34 H34 120.3
C34 C35 C36 121.0(5)
C34 C35 H35 119.5
C36 C35 H35 119.5
C35 C36 C31 117.9(4)
C35 C36 C37 126.3(4)
C31 C36 C37 115.7(4)
N3 C37 C38 119.7(4)
N3 C37 C36 113.5(4)
C38 C37 C36 126.7(4)
C39 C38 C37 119.9(4)
C39 C38 H38 120.1
C37 C38 H38 120.1
C38 C39 C40 119.7(4)
C38 C39 H39 120.1
C40 C39 H39 120.1
C41 C40 C39 118.5(4)
C41 C40 H40 120.8
C39 C40 H40 120.8
N3 C41 C40 121.3(4)
N3 C41 H41 119.4
C40 C41 H41 119.4
C43 C42 C47 121.6(4)
C43 C42 Pd4 124.9(3)
C47 C42 Pd4 113.3(3)
C42 C43 C44 118.2(4)
C42 C43 H43 120.9
C44 C43 H43 120.9
C45 C44 C43 120.6(4)
C45 C44 H44 119.7
C43 C44 H44 119.7
C46 C45 C44 120.7(4)
C46 C45 H45 119.7
C44 C45 H45 119.7
C45 C46 C47 118.9(4)
C45 C46 H46 120.5
C47 C46 H46 120.5
C42 C47 C46 119.9(4)
C42 C47 C48 116.2(4)
C46 C47 C48 123.9(4)
N4 C48 C49 119.9(4)
N4 C48 C47 113.5(3)
C49 C48 C47 126.6(4)
C50 C49 C48 118.9(4)
C50 C49 H49 120.5
C48 C49 H49 120.5
C51 C50 C49 120.2(4)
C51 C50 H50 119.9
C49 C50 H50 119.9
C52 C51 C50 119.3(4)
C52 C51 H51 120.3
C50 C51 H51 120.3
N4 C52 C51 120.6(4)
N4 C52 H52 119.7
C51 C52 H52 119.7
Cl2 C1S Cl1 109.8(3)
Cl2 C1S H1S1 109.7
Cl1 C1S H1S1 109.7
Cl2 C1S H1S2 109.7
Cl1 C1S H1S2 109.7
H1S1 C1S H1S2 108.2
Cl4 C2S Cl3 110.1(3)
Cl4 C2S H2S1 109.6
Cl3 C2S H2S1 109.6
Cl4 C2S H2S2 109.6
Cl3 C2S H2S2 109.6
H2S1 C2S H2S2 108.1
Cl6 C3S Cl5 111.3(8)
Cl6 C3S H3S1 109.4
Cl5 C3S H3S1 109.4
Cl6 C3S H3S2 109.4
Cl5 C3S H3S2 109.4
H3S1 C3S H3S2 108.0
Cl5T C3T Cl6T 112.3(8)
Cl5T C3T H3T1 109.1
Cl6T C3T H3T1 109.1
Cl5T C3T H3T2 109.1
Cl6T C3T H3T2 109.1
H3T1 C3T H3T2 107.9
Cl8 C4S Cl7 111.5(5)
Cl8 C4S H4S1 109.3
Cl7 C4S H4S1 109.3
Cl8 C4S H4S2 109.3
Cl7 C4S H4S2 109.3
H4S1 C4S H4S2 108.0
Cl8T C4T Cl7T 109.5(12)
Cl8T C4T H4T1 109.8
Cl7T C4T H4T1 109.8
Cl8T C4T H4T2 109.8
Cl7T C4T H4T2 109.8
H4T1 C4T H4T2 108.2
Cl9 C5S Cl10 112.9(5)
Cl9 C5S H5S1 109.0
Cl10 C5S H5S1 109.0
Cl9 C5S H5S2 109.0
Cl10 C5S H5S2 109.0
H5S1 C5S H5S2 107.8
Cl9T C5T Cl9U 108.3(11)
Cl9T C5T H5T1 110.0
Cl9U C5T H5T1 110.0
Cl9T C5T H5T2 110.0
Cl9U C5T H5T2 110.0
H5T1 C5T H5T2 108.4

loop_
_geom_bond_atom_site_label_1
_geom_bond_atom_site_label_2
_geom_bond_distance
Pd1 C1 1.987(4)
Pd1 N1 2.004(4)
Pd1 O5 2.057(3)
Pd1 O1 2.100(5)
Pd1 O7 2.131(3)
Pd1 O1A 2.13(3)
Pd1 Pd2 2.5548(5)
Pd2 C12 1.989(4)
Pd2 N2 2.002(3)
Pd2 O8 2.061(3)
Pd2 O3 2.130(3)
Pd2 O6 2.139(3)
O1 C23 1.280(6)
O2 C23 1.239(7)
C23 C24 1.517(8)
C24 H24A 0.9800
C24 H24B 0.9800
C24 H24C 0.9800
O1A C23A 1.286(14)
O2A C23A 1.232(14)
C23A C24A 1.524(15)
C24A H24D 0.9800
C24A H24E 0.9800
C24A H24F 0.9800
O3 C25 1.292(5)
O4 C25 1.232(5)
C25 C26 1.525(5)
C26 H26A 0.9800
C26 H26B 0.9800
C26 H26C 0.9800
O5 C27 1.267(5)
O6 C27 1.257(5)
C27 C28 1.509(6)
C28 H28A 0.9800
C28 H28B 0.9800
C28 H28C 0.9800
O7 C29 1.257(5)
O8 C29 1.284(5)
C29 C30 1.497(6)
C30 H30A 0.9800
C30 H30B 0.9800
C30 H30C 0.9800
N1 C11 1.342(6)
N1 C7 1.371(6)
N2 C22 1.347(5)
N2 C18 1.363(5)
C1 C2 1.367(6)
C1 C6 1.379(6)
C2 C3 1.391(6)
C2 H2 0.9500
C3 C4 1.389(7)
C3 H3 0.9500
C4 C5 1.379(8)
C4 H4 0.9500
C5 C6 1.406(6)
C5 H5 0.9500
C6 C7 1.459(7)
C7 C8 1.389(6)
C8 C9 1.377(8)
C8 H8 0.9500
C9 C10 1.381(8)
C9 H9 0.9500
C10 C11 1.397(7)
C10 H10 0.9500
C11 H11 0.9500
C12 C13 1.375(5)
C12 C17 1.399(5)
C13 C14 1.393(6)
C13 H13 0.9500
C14 C15 1.387(6)
C14 H14 0.9500
C15 C16 1.398(6)
C15 H15 0.9500
C16 C17 1.398(5)
C16 H16 0.9500
C17 C18 1.458(5)
C18 C19 1.390(5)
C19 C20 1.386(6)
C19 H19 0.9500
C20 C21 1.382(6)
C20 H20 0.9500
C21 C22 1.388(6)
C21 H21 0.9500
C22 H22 0.9500
Pd3 C31 1.978(4)
Pd3 N3 2.003(4)
Pd3 O13 2.048(3)
Pd3 O9 2.073(4)
Pd3 O15 2.144(3)
Pd3 O9A 2.21(4)
Pd3 Pd4 2.5546(5)
Pd4 C42 1.992(4)
Pd4 N4 2.010(3)
Pd4 O16 2.050(3)
Pd4 O14 2.144(3)
Pd4 O11 2.146(3)
O9 C53 1.281(6)
O10 C53 1.213(7)
C53 C54 1.533(9)
C54 H54A 0.9800
C54 H54B 0.9800
C54 H54C 0.9800
O9A C53A 1.283(14)
O10A C53A 1.231(15)
C53A C54A 1.523(15)
C54A H54D 0.9800
C54A H54E 0.9800
C54A H54F 0.9800
O11 C55 1.283(5)
O12 C55 1.241(5)
C55 C56 1.515(5)
C56 H56A 0.9800
C56 H56B 0.9800
C56 H56C 0.9800
O13 C57 1.282(5)
O14 C57 1.251(5)
C57 C58 1.502(6)
C58 H58A 0.9800
C58 H58B 0.9800
C58 H58C 0.9800
O15 C59 1.252(5)
O16 C59 1.273(5)
C59 C60 1.496(6)
C60 H60A 0.9800
C60 H60B 0.9800
C60 H60C 0.9800
N3 C41 1.347(5)
N3 C37 1.361(5)
N4 C52 1.346(5)
N4 C48 1.366(5)
C31 C32 1.371(6)
C31 C36 1.410(6)
C32 C33 1.397(6)
C32 H32 0.9500
C33 C34 1.379(7)
C33 H33 0.9500
C34 C35 1.394(7)
C34 H34 0.9500
C35 C36 1.394(6)
C35 H35 0.9500
C36 C37 1.457(6)
C37 C38 1.390(6)
C38 C39 1.373(7)
C38 H38 0.9500
C39 C40 1.403(7)
C39 H39 0.9500
C40 C41 1.379(6)
C40 H40 0.9500
C41 H41 0.9500
C42 C43 1.381(5)
C42 C47 1.392(5)
C43 C44 1.408(6)
C43 H43 0.9500
C44 C45 1.392(6)
C44 H44 0.9500
C45 C46 1.386(6)
C45 H45 0.9500
C46 C47 1.406(6)
C46 H46 0.9500
C47 C48 1.459(5)
C48 C49 1.388(5)
C49 C50 1.384(6)
C49 H49 0.9500
C50 C51 1.383(6)
C50 H50 0.9500
C51 C52 1.376(5)
C51 H51 0.9500
C52 H52 0.9500
C1S Cl2 1.760(5)
C1S Cl1 1.777(5)
C1S H1S1 0.9900
C1S H1S2 0.9900
C2S Cl4 1.766(5)
C2S Cl3 1.769(5)
C2S H2S1 0.9900
C2S H2S2 0.9900
C3S Cl6 1.755(10)
C3S Cl5 1.773(11)
C3S H3S1 0.9900
C3S H3S2 0.9900
C3T Cl5T 1.758(11)
C3T Cl6T 1.766(10)
C3T H3T1 0.9900
C3T H3T2 0.9900
C4S Cl8 1.751(9)
C4S Cl7 1.767(7)
C4S H4S1 0.9900
C4S H4S2 0.9900
C4T Cl8T 1.759(14)
C4T Cl7T 1.761(14)
C4T H4T1 0.9900
C4T H4T2 0.9900
C5S Cl9 1.726(9)
C5S Cl10 1.766(8)
C5S H5S1 0.9900
C5S H5S2 0.9900
C5T Cl9T 1.741(14)
C5T Cl9U 1.791(14)
C5T H5T1 0.9900
C5T H5T2 0.9900
